data_4117470
loop_
_publ_author_name
'Shikuo Ren'
'Zaozao Qiu'
'Zuowei Xie'

_publ_section_title
;
 Transition-Metal-Promoted or -Catalyzed Exocyclic Alkyne Insertion via
 Zirconacyclopentene with Carborane Auxiliary: Formation of Symmetric or
 Unsymmetric Benzocarboranes
;
_journal_name_full 'Journal of the American Chemical Society'
_journal_page_first 3242
_journal_page_last 3254
_journal_paper_doi 10.1021/ja211485t
_journal_volume 134
_journal_year 2012
_chemical_formula_sum 'C17 H28 B10'
_chemical_formula_weight 340.49
_chemical_name_systematic
; 
 ? 
;
_space_group_IT_number 2
_symmetry_cell_setting triclinic
_symmetry_space_group_name_Hall '-P 1'
_symmetry_space_group_name_H-M 'P -1'
_atom_sites_solution_hydrogens geom
_atom_sites_solution_primary direct
_atom_sites_solution_secondary difmap
_audit_creation_method SHELXL-97
_cell_angle_alpha 79.451(3)
_cell_angle_beta 81.489(3)
_cell_angle_gamma 81.424(3)
_cell_formula_units_Z 4
_cell_length_a 9.7263(15)
_cell_length_b 14.740(2)
_cell_length_c 14.927(2)
_cell_measurement_temperature 293(2)
_cell_volume 2064.2(5)
_computing_structure_refinement 'SHELXL-97 (Sheldrick, 1997)'
_computing_structure_solution 'SHELXS-97 (Sheldrick, 1990)'
_diffrn_ambient_temperature 293(2)
_diffrn_measured_fraction_theta_full 0.993
_diffrn_measured_fraction_theta_max 0.993
_diffrn_radiation_monochromator graphite
_diffrn_radiation_source 'fine-focus sealed tube'
_diffrn_radiation_type MoK\a
_diffrn_radiation_wavelength 0.71073
_diffrn_reflns_av_R_equivalents 0.0381
_diffrn_reflns_av_sigmaI/netI 0.0709
_diffrn_reflns_limit_h_max 11
_diffrn_reflns_limit_h_min -11
_diffrn_reflns_limit_k_max 17
_diffrn_reflns_limit_k_min -17
_diffrn_reflns_limit_l_max 17
_diffrn_reflns_limit_l_min -17
_diffrn_reflns_number 11471
_diffrn_reflns_theta_full 25.25
_diffrn_reflns_theta_max 25.25
_diffrn_reflns_theta_min 1.40
_exptl_absorpt_coefficient_mu 0.054
_exptl_absorpt_correction_T_max 0.9840
_exptl_absorpt_correction_T_min 0.9735
_exptl_absorpt_correction_type multi-scan
_exptl_crystal_colour colorless
_exptl_crystal_density_diffrn 1.096
_exptl_crystal_description block
_exptl_crystal_F_000 720
_exptl_crystal_size_max 0.50
_exptl_crystal_size_mid 0.40
_exptl_crystal_size_min 0.30
_refine_diff_density_max 0.293
_refine_diff_density_min -0.238
_refine_diff_density_rms 0.049
_refine_ls_extinction_method none
_refine_ls_goodness_of_fit_ref 1.059
_refine_ls_hydrogen_treatment riding
_refine_ls_matrix_type full
_refine_ls_number_parameters 505
_refine_ls_number_reflns 7425
_refine_ls_number_restraints 4
_refine_ls_restrained_S_all 1.060
_refine_ls_R_factor_all 0.1151
_refine_ls_R_factor_gt 0.0706
_refine_ls_shift/su_max 0.018
_refine_ls_shift/su_mean 0.002
_refine_ls_structure_factor_coef Fsqd
_refine_ls_weighting_details 'calc w=1/[\s^2^(Fo^2^)+(0.1145P)^2^+0.2976P] where P=(Fo^2^+2Fc^2^)/3'
_refine_ls_weighting_scheme calc
_refine_ls_wR_factor_gt 0.1909
_refine_ls_wR_factor_ref 0.2312
_reflns_number_gt 4377
_reflns_number_total 7425
_reflns_threshold_expression >2sigma(I)
_cod_data_source_file ja211485t_si_001_1.cif
_cod_data_source_block 3e
_cod_original_cell_volume 2064.1(5)
_cod_database_code 4117470

loop_
_symmetry_equiv_pos_as_xyz
'x, y, z'
'-x, -y, -z'

loop_
_atom_site_label
_atom_site_type_symbol
_atom_site_fract_x
_atom_site_fract_y
_atom_site_fract_z
_atom_site_U_iso_or_equiv
_atom_site_adp_type
_atom_site_occupancy
_atom_site_symmetry_multiplicity
_atom_site_calc_flag
_atom_site_refinement_flags
_atom_site_disorder_assembly
_atom_site_disorder_group
C1' C 0.2711(2) 0.16492(17) 0.58184(16) 0.0375(6) Uani 1 1 d . . .
C1 C 0.3853(3) 0.33693(17) 0.92040(17) 0.0400(6) Uani 1 1 d . . .
C2' C 0.3823(3) 0.23718(18) 0.53157(18) 0.0445(7) Uani 1 1 d . . .
C2 C 0.5069(3) 0.26464(18) 0.97030(19) 0.0472(7) Uani 1 1 d . . .
C11' C 0.3248(3) 0.08811(17) 0.65259(17) 0.0406(6) Uani 1 1 d . . .
C11 C 0.4346(3) 0.41671(18) 0.85374(18) 0.0454(7) Uani 1 1 d . . .
C12' C 0.2279(3) 0.01673(18) 0.69222(18) 0.0439(7) Uani 1 1 d . . .
C12 C 0.3231(3) 0.48645(18) 0.81392(18) 0.0450(7) Uani 1 1 d . . .
C13' C 0.2350(4) -0.0615(2) 0.6517(2) 0.0621(9) Uani 1 1 d . . .
H13A H 0.3002 -0.0693 0.6006 0.074 Uiso 1 1 calc R . .
C13 C 0.2757(3) 0.4799(2) 0.7331(2) 0.0591(8) Uani 1 1 d . . .
H13B H 0.3139 0.4308 0.7022 0.071 Uiso 1 1 calc R . .
C14' C 0.1467(4) -0.1280(2) 0.6862(2) 0.0757(10) Uani 1 1 d . . .
H14A H 0.1517 -0.1797 0.6578 0.091 Uiso 1 1 calc R . .
C14 C 0.1711(4) 0.5459(2) 0.6968(2) 0.0708(10) Uani 1 1 d . . .
H14B H 0.1405 0.5410 0.6419 0.085 Uiso 1 1 calc R . .
C15' C 0.0520(4) -0.1181(2) 0.7620(2) 0.0680(9) Uani 1 1 d . . .
H15A H -0.0077 -0.1629 0.7852 0.082 Uiso 1 1 calc R . .
C15 C 0.1139(4) 0.6176(2) 0.7423(3) 0.0749(10) Uani 1 1 d . . .
H15B H 0.0433 0.6610 0.7186 0.090 Uiso 1 1 calc R . .
C16' C 0.0452(3) -0.0422(2) 0.8036(2) 0.0648(9) Uani 1 1 d . . .
H16A H -0.0183 -0.0361 0.8559 0.078 Uiso 1 1 calc R . .
C16 C 0.1595(4) 0.6259(2) 0.8219(3) 0.0833(12) Uani 1 1 d . . .
H16B H 0.1206 0.6751 0.8524 0.100 Uiso 1 1 calc R . .
C17' C 0.1319(3) 0.0256(2) 0.76866(18) 0.0529(7) Uani 1 1 d . . .
H17A H 0.1253 0.0775 0.7970 0.063 Uiso 1 1 calc R . .
C17 C 0.2645(4) 0.5604(2) 0.8576(2) 0.0664(9) Uani 1 1 d . . .
H17B H 0.2958 0.5666 0.9119 0.080 Uiso 1 1 calc R . .
C18' C 0.4543(3) 0.08230(18) 0.67574(18) 0.0479(7) Uani 1 1 d . . .
C18 C 0.5720(3) 0.4260(2) 0.8340(2) 0.0573(8) Uani 1 1 d . A .
C19' C 0.5015(4) 0.0039(2) 0.7501(2) 0.0716(10) Uani 1 1 d . . .
H19A H 0.4271 -0.0336 0.7725 0.107 Uiso 1 1 calc R . .
H19B H 0.5251 0.0295 0.7997 0.107 Uiso 1 1 calc R . .
H19C H 0.5821 -0.0338 0.7252 0.107 Uiso 1 1 calc R . .
C19 C 0.6142(4) 0.5096(3) 0.7660(3) 0.0879(12) Uani 1 1 d . . .
H19D H 0.5322 0.5462 0.7438 0.132 Uiso 1 1 calc R . .
H19E H 0.6764 0.4891 0.7154 0.132 Uiso 1 1 calc R . .
H19F H 0.6608 0.5467 0.7956 0.132 Uiso 1 1 calc R . .
C20' C 0.5542(3) 0.14880(19) 0.63189(19) 0.0491(7) Uani 1 1 d . . .
C20 C 0.6822(3) 0.3598(2) 0.8770(2) 0.0663(9) Uani 1 1 d D . .
C21' C 0.6992(3) 0.1325(2) 0.6636(2) 0.0635(9) Uani 1 1 d . . .
H21A H 0.7381 0.1911 0.6522 0.076 Uiso 1 1 calc R . .
H21B H 0.6908 0.1101 0.7292 0.076 Uiso 1 1 calc R . .
C21 C 0.8345(9) 0.3723(10) 0.8301(9) 0.062(3) Uani 0.50 1 d PD A 1
C22 C 0.8851(8) 0.4398(5) 0.8814(5) 0.071(2) Uani 0.50 1 d PD A 1
C21" C 0.8349(11) 0.3853(15) 0.8653(9) 0.081(4) Uani 0.50 1 d PD A 2
C22" C 0.8954(9) 0.3631(7) 0.7697(6) 0.102(3) Uani 0.50 1 d PD A 2
C22' C 0.7975(3) 0.0630(3) 0.6145(3) 0.0777(10) Uani 1 1 d . . .
H22G H 0.8872 0.0542 0.6365 0.117 Uiso 1 1 calc R . .
H22H H 0.8080 0.0858 0.5497 0.117 Uiso 1 1 calc R . .
H22I H 0.7598 0.0048 0.6262 0.117 Uiso 1 1 calc R . .
C23' C 0.5236(3) 0.22014(19) 0.56395(19) 0.0475(7) Uani 1 1 d . . .
C23 C 0.6538(3) 0.2851(2) 0.9412(2) 0.0560(8) Uani 1 1 d . A .
C24' C 0.6255(3) 0.2881(2) 0.5184(2) 0.0651(9) Uani 1 1 d . . .
H24A H 0.5983 0.3171 0.4588 0.078 Uiso 1 1 calc R . .
H24B H 0.7182 0.2540 0.5084 0.078 Uiso 1 1 calc R . .
C24 C 0.7650(3) 0.2159(2) 0.9862(3) 0.0762(10) Uani 1 1 d . . .
H24C H 0.7222 0.1848 1.0444 0.091 Uiso 1 1 calc R A .
H24D H 0.8359 0.2497 0.9994 0.091 Uiso 1 1 calc R . .
C25' C 0.6322(4) 0.3643(2) 0.5746(3) 0.0904(12) Uani 1 1 d . . .
H25A H 0.6975 0.4053 0.5419 0.136 Uiso 1 1 calc R . .
H25B H 0.6623 0.3363 0.6329 0.136 Uiso 1 1 calc R . .
H25C H 0.5411 0.3990 0.5841 0.136 Uiso 1 1 calc R . .
C25 C 0.8370(4) 0.1418(3) 0.9287(3) 0.1117(16) Uani 1 1 d . A .
H25D H 0.9049 0.1005 0.9621 0.168 Uiso 1 1 calc R . .
H25E H 0.8831 0.1716 0.8719 0.168 Uiso 1 1 calc R . .
H25F H 0.7682 0.1071 0.9161 0.168 Uiso 1 1 calc R . .
B3' B 0.3400(3) 0.1582(2) 0.4689(2) 0.0497(8) Uani 1 1 d . . .
H3' H 0.4126 0.0997 0.4465 0.060 Uiso 1 1 calc R . .
B3 B 0.3964(3) 0.3399(2) 1.0342(2) 0.0504(8) Uani 1 1 d . . .
H3 H 0.4293 0.3981 1.0592 0.061 Uiso 1 1 calc R . .
B4' B 0.1612(3) 0.1493(2) 0.5070(2) 0.0492(8) Uani 1 1 d . . .
H4' H 0.1173 0.0842 0.5093 0.059 Uiso 1 1 calc R . .
B4 B 0.2322(3) 0.3482(2) 0.9940(2) 0.0500(8) Uani 1 1 d . . .
H4 H 0.1575 0.4122 0.9931 0.060 Uiso 1 1 calc R . .
B5' B 0.1024(3) 0.2215(2) 0.5919(2) 0.0487(8) Uani 1 1 d . . .
H5' H 0.0208 0.2029 0.6490 0.058 Uiso 1 1 calc R . .
B5 B 0.2507(3) 0.2797(2) 0.9060(2) 0.0475(8) Uani 1 1 d . . .
H5 H 0.1882 0.2998 0.8481 0.057 Uiso 1 1 calc R . .
B6' B 0.2441(3) 0.2766(2) 0.6081(2) 0.0508(8) Uani 1 1 d . . .
H6' H 0.2548 0.2941 0.6751 0.061 Uiso 1 1 calc R . .
B6 B 0.4261(3) 0.2274(2) 0.8906(2) 0.0501(8) Uani 1 1 d . . .
H6 H 0.4783 0.2129 0.8232 0.060 Uiso 1 1 calc R . .
B7' B 0.3554(4) 0.2746(3) 0.4180(2) 0.0622(10) Uani 1 1 d . . .
H7' H 0.4391 0.2917 0.3618 0.075 Uiso 1 1 calc R . .
B7 B 0.4437(4) 0.2225(3) 1.0826(2) 0.0593(10) Uani 1 1 d . . .
H7 H 0.5080 0.2042 1.1396 0.071 Uiso 1 1 calc R . .
B8' B 0.2124(4) 0.2213(3) 0.4026(2) 0.0633(10) Uani 1 1 d . . .
H8' H 0.2007 0.2041 0.3356 0.076 Uiso 1 1 calc R . .
B8 B 0.2681(4) 0.2733(3) 1.0973(2) 0.0626(10) Uani 1 1 d . . .
H8 H 0.2159 0.2877 1.1647 0.075 Uiso 1 1 calc R . .
B9' B 0.0649(4) 0.2600(3) 0.4785(2) 0.0624(10) Uani 1 1 d . . .
H9' H -0.0427 0.2675 0.4611 0.075 Uiso 1 1 calc R . .
B9 B 0.1776(3) 0.2362(3) 1.0185(2) 0.0577(10) Uani 1 1 d . . .
H9 H 0.0661 0.2265 1.0347 0.069 Uiso 1 1 calc R . .
B10' B 0.1175(4) 0.3383(3) 0.5393(3) 0.0648(11) Uani 1 1 d . . .
H10' H 0.0448 0.3971 0.5611 0.078 Uiso 1 1 calc R . .
B10 B 0.2966(4) 0.1618(3) 0.9545(3) 0.0603(10) Uani 1 1 d . . .
H10 H 0.2632 0.1041 0.9291 0.072 Uiso 1 1 calc R . .
B11' B 0.2977(4) 0.3467(2) 0.5029(3) 0.0633(10) Uani 1 1 d . . .
H11' H 0.3446 0.4105 0.5013 0.076 Uiso 1 1 calc R . .
B11 B 0.4623(4) 0.1536(2) 0.9947(3) 0.0624(10) Uani 1 1 d . . .
H11 H 0.5388 0.0906 0.9953 0.075 Uiso 1 1 calc R . .
B12' B 0.1862(4) 0.3376(3) 0.4231(3) 0.0708(12) Uani 1 1 d . . .
H12' H 0.1580 0.3964 0.3692 0.085 Uiso 1 1 calc R . .
B12 B 0.3090(4) 0.1586(3) 1.0731(3) 0.0647(11) Uani 1 1 d . . .
H12 H 0.2839 0.0980 1.1249 0.078 Uiso 1 1 calc R . .

loop_
_atom_site_aniso_label
_atom_site_aniso_U_11
_atom_site_aniso_U_22
_atom_site_aniso_U_33
_atom_site_aniso_U_23
_atom_site_aniso_U_13
_atom_site_aniso_U_12
C1' 0.0267(13) 0.0407(14) 0.0430(14) 0.0020(11) -0.0052(10) -0.0074(11)
C1 0.0285(13) 0.0455(15) 0.0422(14) 0.0040(11) -0.0084(11) -0.0020(11)
C2' 0.0337(14) 0.0451(15) 0.0509(16) 0.0077(12) -0.0067(12) -0.0107(12)
C2 0.0315(14) 0.0466(16) 0.0596(17) 0.0043(13) -0.0116(12) -0.0023(12)
C11' 0.0354(15) 0.0409(14) 0.0422(14) 0.0026(11) -0.0061(11) -0.0044(11)
C11 0.0423(16) 0.0435(15) 0.0461(15) 0.0039(12) -0.0038(12) -0.0076(12)
C12' 0.0414(15) 0.0420(15) 0.0435(15) 0.0063(12) -0.0065(12) -0.0049(12)
C12 0.0480(17) 0.0399(15) 0.0437(15) 0.0044(12) -0.0069(12) -0.0071(12)
C13' 0.068(2) 0.0498(18) 0.0624(19) -0.0022(15) 0.0130(16) -0.0175(15)
C13 0.074(2) 0.0510(18) 0.0518(18) -0.0029(14) -0.0136(16) -0.0061(16)
C14' 0.095(3) 0.0495(19) 0.082(2) -0.0089(17) 0.010(2) -0.0288(18)
C14 0.089(3) 0.067(2) 0.0571(19) 0.0092(17) -0.0353(18) -0.0097(19)
C15' 0.065(2) 0.056(2) 0.077(2) 0.0131(17) 0.0009(18) -0.0261(16)
C15 0.079(3) 0.055(2) 0.086(2) 0.0092(18) -0.034(2) 0.0036(18)
C16' 0.062(2) 0.067(2) 0.0575(19) 0.0048(16) 0.0105(16) -0.0194(17)
C16 0.106(3) 0.060(2) 0.080(2) -0.0086(18) -0.036(2) 0.020(2)
C17' 0.0562(19) 0.0532(17) 0.0457(16) -0.0014(13) 0.0023(14) -0.0124(14)
C17 0.084(2) 0.0557(19) 0.0604(19) -0.0055(16) -0.0289(17) 0.0043(17)
C18' 0.0447(17) 0.0461(16) 0.0502(16) 0.0028(12) -0.0143(13) -0.0019(13)
C18 0.0423(17) 0.0536(18) 0.068(2) 0.0074(15) 0.0009(14) -0.0102(14)
C19' 0.060(2) 0.072(2) 0.075(2) 0.0207(17) -0.0266(17) -0.0029(17)
C19 0.071(2) 0.081(3) 0.098(3) 0.023(2) 0.007(2) -0.030(2)
C20' 0.0333(15) 0.0548(17) 0.0595(17) -0.0051(14) -0.0123(13) -0.0055(13)
C20 0.0307(16) 0.066(2) 0.096(2) 0.0014(18) 0.0008(16) -0.0104(14)
C21' 0.0415(17) 0.073(2) 0.079(2) -0.0107(17) -0.0220(15) -0.0028(15)
C21 0.030(4) 0.074(6) 0.079(10) -0.008(7) 0.003(5) -0.015(4)
C22 0.052(4) 0.074(5) 0.094(5) -0.021(4) -0.004(4) -0.031(4)
C21" 0.046(5) 0.130(11) 0.066(8) -0.011(7) 0.012(5) -0.031(6)
C22" 0.056(5) 0.179(10) 0.071(5) -0.028(6) 0.014(4) -0.028(5)
C22' 0.047(2) 0.086(3) 0.102(3) -0.020(2) -0.0144(19) -0.0021(18)
C23' 0.0317(14) 0.0513(16) 0.0590(17) -0.0027(13) -0.0078(12) -0.0094(12)
C23 0.0280(15) 0.0546(18) 0.083(2) -0.0038(16) -0.0122(14) -0.0020(13)
C24' 0.0371(17) 0.066(2) 0.089(2) 0.0016(18) -0.0059(16) -0.0185(15)
C24 0.0373(18) 0.075(2) 0.116(3) -0.004(2) -0.0297(18) -0.0007(16)
C25' 0.067(2) 0.068(2) 0.140(4) -0.009(2) -0.019(2) -0.0271(19)
C25 0.061(3) 0.093(3) 0.167(4) -0.012(3) -0.014(3) 0.025(2)
B3' 0.0416(18) 0.062(2) 0.0434(17) 0.0026(15) -0.0057(14) -0.0134(15)
B3 0.0442(19) 0.061(2) 0.0451(18) -0.0022(15) -0.0119(14) -0.0058(16)
B4' 0.0375(17) 0.059(2) 0.0501(18) 0.0037(15) -0.0112(14) -0.0136(15)
B4 0.0319(17) 0.061(2) 0.0493(18) 0.0043(15) -0.0023(14) -0.0019(15)
B5' 0.0309(17) 0.0506(19) 0.059(2) 0.0036(15) -0.0049(14) -0.0035(14)
B5 0.0329(17) 0.058(2) 0.0507(18) 0.0059(15) -0.0131(14) -0.0123(14)
B6' 0.0433(19) 0.0409(18) 0.065(2) -0.0010(15) -0.0056(16) -0.0074(14)
B6 0.0423(19) 0.0472(19) 0.061(2) -0.0070(15) -0.0102(15) -0.0041(15)
B7' 0.047(2) 0.077(3) 0.053(2) 0.0241(18) -0.0067(16) -0.0179(18)
B7 0.045(2) 0.070(2) 0.057(2) 0.0165(17) -0.0208(16) -0.0098(17)
B8' 0.052(2) 0.085(3) 0.048(2) 0.0145(18) -0.0138(16) -0.0160(19)
B8 0.048(2) 0.081(3) 0.051(2) 0.0101(18) -0.0049(16) -0.0106(19)
B9' 0.0394(19) 0.072(2) 0.067(2) 0.0195(19) -0.0165(16) -0.0079(17)
B9 0.0331(18) 0.072(2) 0.061(2) 0.0158(18) -0.0087(15) -0.0158(16)
B10' 0.043(2) 0.049(2) 0.092(3) 0.0115(19) -0.0098(19) 0.0008(16)
B10 0.050(2) 0.053(2) 0.078(2) 0.0044(18) -0.0201(18) -0.0152(17)
B11' 0.048(2) 0.0439(19) 0.089(3) 0.0194(18) -0.0110(19) -0.0103(16)
B11 0.042(2) 0.049(2) 0.091(3) 0.0128(19) -0.0209(18) -0.0063(16)
B12' 0.049(2) 0.071(3) 0.078(3) 0.037(2) -0.0175(19) -0.0129(18)
B12 0.050(2) 0.068(2) 0.069(2) 0.0290(19) -0.0217(18) -0.0192(18)

loop_
_atom_type_symbol
_atom_type_description
_atom_type_scat_dispersion_real
_atom_type_scat_dispersion_imag
_atom_type_scat_source
C C 0.0033 0.0016 'International Tables Vol C Tables 4.2.6.8 and 6.1.1.4'
H H 0.0000 0.0000 'International Tables Vol C Tables 4.2.6.8 and 6.1.1.4'
B B 0.0013 0.0007 'International Tables Vol C Tables 4.2.6.8 and 6.1.1.4'

loop_
_geom_angle_atom_site_label_1
_geom_angle_atom_site_label_2
_geom_angle_atom_site_label_3
_geom_angle
C11' C1' C2' 115.8(2)
C11' C1' B4' 122.6(2)
C2' C1' B4' 111.15(19)
C11' C1' B5' 123.4(2)
C2' C1' B5' 110.8(2)
B4' C1' B5' 62.16(18)
C11' C1' B3' 116.1(2)
C2' C1' B3' 62.38(17)
B4' C1' B3' 61.40(17)
B5' C1' B3' 112.9(2)
C11' C1' B6' 117.4(2)
C2' C1' B6' 61.81(17)
B4' C1' B6' 112.9(2)
B5' C1' B6' 61.41(18)
B3' C1' B6' 114.4(2)
C11 C1 C2 115.9(2)
C11 C1 B5 123.6(2)
C2 C1 B5 110.9(2)
C11 C1 B4 122.1(2)
C2 C1 B4 111.15(19)
B5 C1 B4 62.08(18)
C11 C1 B3 115.5(2)
C2 C1 B3 62.18(17)
B5 C1 B3 113.1(2)
B4 C1 B3 61.66(17)
C11 C1 B6 118.0(2)
C2 C1 B6 61.65(17)
B5 C1 B6 61.62(18)
B4 C1 B6 112.9(2)
B3 C1 B6 114.2(2)
C23' C2' C1' 116.4(2)
C23' C2' B11' 122.3(2)
C1' C2' B11' 110.9(2)
C23' C2' B7' 123.6(2)
C1' C2' B7' 110.2(2)
B11' C2' B7' 62.2(2)
C23' C2' B6' 116.0(2)
C1' C2' B6' 61.89(16)
B11' C2' B6' 61.87(19)
B7' C2' B6' 113.0(2)
C23' C2' B3' 118.0(2)
C1' C2' B3' 61.56(16)
B11' C2' B3' 112.4(2)
B7' C2' B3' 60.92(19)
B6' C2' B3' 113.8(2)
C23 C2 C1 116.2(2)
C23 C2 B11 122.8(2)
C1 C2 B11 111.0(2)
C23 C2 B6 116.5(2)
C1 C2 B6 61.72(17)
B11 C2 B6 62.11(19)
C23 C2 B7 123.3(2)
C1 C2 B7 110.4(2)
B11 C2 B7 61.9(2)
B6 C2 B7 113.0(2)
C23 C2 B3 117.4(2)
C1 C2 B3 61.43(16)
B11 C2 B3 112.5(2)
B6 C2 B3 113.6(2)
B7 C2 B3 61.31(19)
C18' C11' C1' 121.2(2)
C18' C11' C12' 122.9(2)
C1' C11' C12' 115.9(2)
C18 C11 C1 121.1(2)
C18 C11 C12 122.9(2)
C1 C11 C12 115.9(2)
C17' C12' C13' 118.3(3)
C17' C12' C11' 122.2(3)
C13' C12' C11' 119.5(2)
C13 C12 C17 118.0(3)
C13 C12 C11 121.8(3)
C17 C12 C11 120.3(3)
C14' C13' C12' 120.9(3)
C12 C13 C14 121.0(3)
C15' C14' C13' 120.1(3)
C15 C14 C13 119.7(3)
C16' C15' C14' 119.8(3)
C16 C15 C14 120.5(3)
C15' C16' C17' 120.5(3)
C15 C16 C17 119.7(3)
C12' C17' C16' 120.4(3)
C12 C17 C16 121.2(3)
C11' C18' C20' 123.1(2)
C11' C18' C19' 118.7(3)
C20' C18' C19' 118.2(3)
C11 C18 C20 123.1(3)
C11 C18 C19 118.1(3)
C20 C18 C19 118.7(3)
C23' C20' C18' 123.0(3)
C23' C20' C21' 119.5(3)
C18' C20' C21' 117.5(2)
C23 C20 C18 122.9(3)
C23 C20 C21" 116.1(8)
C18 C20 C21" 119.8(8)
C23 C20 C21 122.0(7)
C18 C20 C21 114.3(7)
C21" C20 C21 21.8(5)
C22' C21' C20' 111.9(3)
C22 C21 C20 105.1(7)
C22" C21" C20 103.1(7)
C20' C23' C2' 120.4(2)
C20' C23' C24' 123.3(3)
C2' C23' C24' 116.3(2)
C20 C23 C2 120.7(3)
C20 C23 C24 123.9(3)
C2 C23 C24 115.4(3)
C23' C24' C25' 113.5(3)
C23 C24 C25 114.6(3)
C1' B3' C2' 56.07(16)
C1' B3' B8' 105.3(2)
C2' B3' B8' 105.1(2)
C1' B3' B7' 104.3(2)
C2' B3' B7' 59.05(19)
B8' B3' B7' 60.1(2)
C1' B3' B4' 58.97(17)
C2' B3' B4' 104.2(2)
B8' B3' B4' 60.38(19)
B7' B3' B4' 108.0(2)
C1 B3 C2 56.38(16)
C1 B3 B8 105.3(2)
C2 B3 B8 105.1(2)
C1 B3 B4 59.00(17)
C2 B3 B4 104.4(2)
B8 B3 B4 60.37(19)
C1 B3 B7 104.6(2)
C2 B3 B7 59.15(19)
B8 B3 B7 59.8(2)
B4 B3 B7 108.0(3)
C1' B4' B3' 59.63(17)
C1' B4' B8' 105.1(2)
B3' B4' B8' 59.44(18)
C1' B4' B9' 104.8(2)
B3' B4' B9' 108.2(2)
B8' B4' B9' 60.5(2)
C1' B4' B5' 59.01(17)
B3' B4' B5' 108.9(2)
B8' B4' B5' 108.0(3)
B9' B4' B5' 59.41(19)
C1 B4 B3 59.34(17)
C1 B4 B9 104.9(2)
B3 B4 B9 107.9(2)
C1 B4 B8 104.9(2)
B3 B4 B8 59.53(19)
B9 B4 B8 60.1(2)
C1 B4 B5 58.87(17)
B3 B4 B5 108.6(2)
B9 B4 B5 59.93(19)
B8 B4 B5 108.1(2)
C1' B5' B9' 105.1(2)
C1' B5' B6' 59.56(17)
B9' B5' B6' 108.1(2)
C1' B5' B10' 105.1(2)
B9' B5' B10' 60.0(2)
B6' B5' B10' 59.61(19)
C1' B5' B4' 58.83(17)
B9' B5' B4' 60.0(2)
B6' B5' B4' 108.7(2)
B10' B5' B4' 107.9(2)
C1 B5 B6 59.45(17)
C1 B5 B9 105.0(2)
B6 B5 B9 107.7(2)
C1 B5 B4 59.06(17)
B6 B5 B4 108.7(2)
B9 B5 B4 59.90(19)
C1 B5 B10 105.4(2)
B6 B5 B10 59.70(19)
B9 B5 B10 59.9(2)
B4 B5 B10 108.2(2)
C2' B6' C1' 56.30(15)
C2' B6' B10' 105.1(2)
C1' B6' B10' 105.3(2)
C2' B6' B5' 104.5(2)
C1' B6' B5' 59.03(17)
B10' B6' B5' 60.4(2)
C2' B6' B11' 58.38(18)
C1' B6' B11' 103.7(2)
B10' B6' B11' 60.3(2)
B5' B6' B11' 107.9(3)
C2 B6 C1 56.63(16)
C2 B6 B10 105.8(2)
C1 B6 B10 105.6(2)
C2 B6 B5 104.7(2)
C1 B6 B5 58.93(17)
B10 B6 B5 60.41(19)
C2 B6 B11 58.68(19)
C1 B6 B11 104.2(2)
B10 B6 B11 60.50(19)
B5 B6 B11 108.1(2)
C2' B7' B8' 105.5(2)
C2' B7' B3' 60.03(17)
B8' B7' B3' 59.6(2)
C2' B7' B12' 104.6(3)
B8' B7' B12' 60.4(2)
B3' B7' B12' 108.2(2)
C2' B7' B11' 58.33(19)
B8' B7' B11' 108.0(3)
B3' B7' B11' 108.5(2)
B12' B7' B11' 59.6(2)
C2 B7 B12 104.7(3)
C2 B7 B8 105.3(2)
B12 B7 B8 60.3(2)
C2 B7 B3 59.54(17)
B12 B7 B3 108.1(2)
B8 B7 B3 59.7(2)
C2 B7 B11 58.61(19)
B12 B7 B11 59.6(2)
B8 B7 B11 107.9(3)
B3 B7 B11 108.4(2)
B3' B8' B7' 60.3(2)
B3' B8' B4' 60.18(18)
B7' B8' B4' 108.0(2)
B3' B8' B12' 108.4(3)
B7' B8' B12' 60.0(2)
B4' B8' B12' 107.8(3)
B3' B8' B9' 108.2(2)
B7' B8' B9' 107.9(3)
B4' B8' B9' 59.76(19)
B12' B8' B9' 59.9(2)
B3 B8 B7 60.46(19)
B3 B8 B12 108.3(3)
B7 B8 B12 59.8(2)
B3 B8 B4 60.10(18)
B7 B8 B4 108.3(2)
B12 B8 B4 107.9(3)
B3 B8 B9 108.1(2)
B7 B8 B9 108.0(3)
B12 B8 B9 60.0(2)
B4 B8 B9 59.8(2)
B5' B9' B10' 60.4(2)
B5' B9' B4' 60.61(18)
B10' B9' B4' 108.8(2)
B5' B9' B12' 108.0(3)
B10' B9' B12' 59.8(2)
B4' B9' B12' 107.6(2)
B5' B9' B8' 108.3(2)
B10' B9' B8' 108.1(3)
B4' B9' B8' 59.73(19)
B12' B9' B8' 59.7(2)
B10 B9 B4 108.7(2)
B10 B9 B5 60.17(19)
B4 B9 B5 60.17(18)
B10 B9 B12 60.5(2)
B4 B9 B12 108.0(2)
B5 B9 B12 108.2(2)
B10 B9 B8 108.7(2)
B4 B9 B8 60.1(2)
B5 B9 B8 108.3(2)
B12 B9 B8 59.8(2)
B6' B10' B9' 108.1(2)
B6' B10' B12' 108.2(3)
B9' B10' B12' 60.4(2)
B6' B10' B11' 60.15(19)
B9' B10' B11' 107.8(3)
B12' B10' B11' 59.7(2)
B6' B10' B5' 60.00(18)
B9' B10' B5' 59.6(2)
B12' B10' B5' 107.7(3)
B11' B10' B5' 107.5(2)
B6 B10 B9 107.8(2)
B6 B10 B5 59.89(18)
B9 B10 B5 59.90(19)
B6 B10 B11 60.2(2)
B9 B10 B11 106.9(3)
B5 B10 B11 107.4(2)
B6 B10 B12 107.4(3)
B9 B10 B12 59.8(2)
B5 B10 B12 107.4(3)
B11 B10 B12 59.0(2)
C2' B11' B12' 105.7(3)
C2' B11' B6' 59.75(17)
B12' B11' B6' 108.1(2)
C2' B11' B10' 105.7(2)
B12' B11' B10' 60.0(2)
B6' B11' B10' 59.59(19)
C2' B11' B7' 59.49(19)
B12' B11' B7' 59.9(2)
B6' B11' B7' 109.1(2)
B10' B11' B7' 108.1(3)
C2 B11 B12 105.6(3)
C2 B11 B7 59.49(19)
B12 B11 B7 59.8(2)
C2 B11 B6 59.21(18)
B12 B11 B6 108.0(2)
B7 B11 B6 108.7(2)
C2 B11 B10 105.3(2)
B12 B11 B10 60.6(2)
B7 B11 B10 108.4(3)
B6 B11 B10 59.34(19)
B11' B12' B7' 60.5(2)
B11' B12' B10' 60.3(2)
B7' B12' B10' 108.9(3)
B11' B12' B8' 108.2(2)
B7' B12' B8' 59.7(2)
B10' B12' B8' 108.6(2)
B11' B12' B9' 107.9(2)
B7' B12' B9' 108.0(2)
B10' B12' B9' 59.8(2)
B8' B12' B9' 60.3(2)
B11 B12 B7 60.6(2)
B11 B12 B8 108.4(2)
B7 B12 B8 59.8(2)
B11 B12 B9 108.0(2)
B7 B12 B9 108.1(2)
B8 B12 B9 60.1(2)
B11 B12 B10 60.5(2)
B7 B12 B10 109.0(2)
B8 B12 B10 108.3(2)
B9 B12 B10 59.7(2)

loop_
_geom_bond_atom_site_label_1
_geom_bond_atom_site_label_2
_geom_bond_distance
C1' C11' 1.490(3)
C1' C2' 1.636(3)
C1' B4' 1.722(4)
C1' B5' 1.725(4)
C1' B3' 1.734(4)
C1' B6' 1.735(4)
C1 C11 1.484(3)
C1 C2 1.638(3)
C1 B5 1.718(4)
C1 B4 1.721(4)
C1 B3 1.727(4)
C1 B6 1.727(4)
C2' C23' 1.495(4)
C2' B11' 1.709(4)
C2' B7' 1.730(4)
C2' B6' 1.734(4)
C2' B3' 1.747(4)
C2 C23 1.490(4)
C2 B11 1.716(4)
C2 B6 1.726(4)
C2 B7 1.732(4)
C2 B3 1.739(4)
C11' C18' 1.342(4)
C11' C12' 1.499(4)
C11 C18 1.347(4)
C11 C12 1.490(4)
C12' C17' 1.376(4)
C12' C13' 1.385(4)
C12 C13 1.378(4)
C12 C17 1.379(4)
C13' C14' 1.377(4)
C13 C14 1.396(4)
C14' C15' 1.365(5)
C14 C15 1.364(5)
C15' C16' 1.363(4)
C15 C16 1.360(5)
C16' C17' 1.384(4)
C16 C17 1.393(4)
C18' C20' 1.481(4)
C18' C19' 1.517(4)
C18 C20 1.475(4)
C18 C19 1.513(4)
C20' C23' 1.352(4)
C20' C21' 1.525(4)
C20 C23 1.354(4)
C20 C21" 1.564(8)
C20 C21 1.564(8)
C21' C22' 1.509(4)
C21 C22 1.534(8)
C21" C22" 1.533(8)
C23' C24' 1.515(4)
C23 C24 1.515(4)
C24' C25' 1.535(5)
C24 C25 1.536(5)
B3' B8' 1.751(5)
B3' B7' 1.763(5)
B3' B4' 1.764(4)
B3 B8 1.757(5)
B3 B4 1.767(5)
B3 B7 1.770(5)
B4' B8' 1.768(5)
B4' B9' 1.769(5)
B4' B5' 1.780(5)
B4 B9 1.768(5)
B4 B8 1.772(5)
B4 B5 1.773(5)
B5' B9' 1.758(5)
B5' B6' 1.767(5)
B5' B10' 1.774(5)
B5 B6 1.765(5)
B5 B9 1.769(4)
B5 B10 1.774(5)
B6' B10' 1.760(5)
B6' B11' 1.770(5)
B6 B10 1.761(5)
B6 B11 1.776(5)
B7' B8' 1.759(5)
B7' B12' 1.764(5)
B7' B11' 1.776(6)
B7 B12 1.759(5)
B7 B8 1.759(5)
B7 B11 1.774(6)
B8' B12' 1.771(6)
B8' B9' 1.782(5)
B8 B12 1.768(6)
B8 B9 1.773(5)
B9' B10' 1.766(6)
B9' B12' 1.775(5)
B9 B10 1.769(5)
B9 B12 1.771(5)
B10' B12' 1.766(6)
B10' B11' 1.772(5)
B10 B11 1.782(5)
B10 B12 1.784(5)
B11' B12' 1.760(6)
B11 B12 1.755(5)
